data_2002591
loop_
_publ_author_name
'Weinreich, J'
'Mueller-Buschbaum, Hk'

_publ_section_title
;
Zur Kenntnis eines Oxoargentato(I)-aurats(III):Ba4 Ag Au O6
;
_journal_name_full
;
Zeitschrift fuer Anorganische und Allgemeine Chemie
;
_journal_page_first 27
_journal_page_last 30
_journal_paper_doi 10.1002/zaac.19926170105
_journal_volume 617
_journal_year 1992
_chemical_formula_structural 'Ba4 (Ag O2) (Au O4)'
_chemical_formula_sum 'Ag Au Ba4 O6'
_chemical_name_systematic 'Tetrabarium dioxoargentate tetraoxoaurate'
_space_group_IT_number 63
_symmetry_cell_setting orthorhombic
_symmetry_Int_Tables_number 63
_symmetry_space_group_name_Hall '-C 2c 2'
_symmetry_space_group_name_H-M 'C m c m'
_cell_angle_alpha 90
_cell_angle_beta 90
_cell_angle_gamma 90
_cell_formula_units_Z 4
_cell_length_a 13.2751(33)
_cell_length_b 5.7820(15)
_cell_length_c 11.3961(22)
_cell_volume 874.7
_refine_ls_R_factor_all 0.069
_cod_database_code 2002591

loop_
_symmetry_equiv_pos_as_xyz
x,y,z
x,-y,-z
x,y,1/2-z
x,-y,1/2+z
-x,-y,-z
-x,y,z
-x,-y,1/2+z
-x,y,1/2-z
1/2+x,1/2+y,z
1/2+x,1/2-y,-z
1/2+x,1/2+y,1/2-z
1/2+x,1/2-y,1/2+z
1/2-x,1/2-y,-z
1/2-x,1/2+y,z
1/2-x,1/2-y,1/2+z
1/2-x,1/2+y,1/2-z

loop_
_atom_site_aniso_label
_atom_site_aniso_U_11
_atom_site_aniso_U_12
_atom_site_aniso_U_13
_atom_site_aniso_U_22
_atom_site_aniso_U_23
_atom_site_aniso_U_33
Au1 0.0013(5) 0. 0. 0.0096(6) 0.0011(5) 0.0090(6)
Ag1 0.0033(12) 0. 0. 0.0125(15) 0. 0.0133(13)
Ba1 0.0022(6) 0. 0. 0.0114(7) 0.0011(6) 0.0137(7)
Ba2 0.0024(6) 0.0001(6) 0. 0.0126(7) 0. 0.0107(5)

loop_
_atom_site_label
_atom_site_type_symbol
_atom_site_symmetry_multiplicity
_atom_site_Wyckoff_symbol
_atom_site_fract_x
_atom_site_fract_y
_atom_site_fract_z
_atom_site_occupancy
_atom_site_attached_hydrogens
_atom_site_calc_flag
Au1 Au3+ 4 a 0. 0. 0. 1. 0 d
Ag1 Ag1+ 4 c 0. 0.5967(6) 0.75 1. 0 d
Ba1 Ba2+ 8 e 0.3533(1) 0. 0.5 1. 0 d
Ba2 Ba2+ 8 g 0.3545(1) 0.4312(4) 0.25 1. 0 d
O1 O2- 8 e 0.845(2) 0. 0. 1. 0 d
O2 O2- 8 f 0. 0.269(4) 0.609(2) 1. 0 d
O3 O2- 8 g 0.162(2) 0.398(4) 0.25 1. 0 d

loop_
_atom_type_symbol
_atom_type_oxidation_number
Au3+ 3.000
Ag1+ 1.000
Ba2+ 2.000
O2- -2.000
